data_4125322
loop_
_publ_author_name
'Boreen, Michael A.'
'Parker, Bernard F.'
'Lohrey, Trevor D.'
'Arnold, John'

_publ_section_title
;
 A Homoleptic Uranium(III) Tris(aryl) Complex.
;
_journal_issue 49
_journal_name_full 'Journal of the American Chemical Society'
_journal_page_first 15865
_journal_page_last 15868
_journal_paper_doi 10.1021/jacs.6b11182
_journal_volume 138
_journal_year 2016
_chemical_formula_moiety 'C78 H87 U'
_chemical_formula_sum 'C87 H108 U'
_chemical_formula_weight 1391.76
_chemical_name_common (Terph)3U
_chemical_name_systematic 'Tris[2,6-bis(4-tert-butylphenyl)phenyl] uranium(III) '
_chemical_properties_physical ', Air-sensitive,Moisture-sensitive,Heat-sensitive,Oxygen-sensitive'
_space_group_crystal_system monoclinic
_space_group_IT_number 15
_space_group_name_Hall '-C 2yc'
_space_group_name_H-M_alt 'C 1 2/c 1'
_symmetry_space_group_name_Hall '-C 2yc'
_symmetry_space_group_name_H-M 'C 1 2/c 1'
_atom_sites_solution_hydrogens mixed
_atom_sites_solution_primary iterative
_atom_sites_solution_secondary difmap
_audit_creation_method SHELXL-2014/7
_cell_angle_alpha 90
_cell_angle_beta 93.313(2)
_cell_angle_gamma 90
_cell_formula_units_Z 8
_cell_length_a 52.700(2)
_cell_length_b 14.4721(6)
_cell_length_c 19.1774(7)
_cell_measurement_reflns_used 9745
_cell_measurement_temperature 100(2)
_cell_measurement_theta_max 29.42
_cell_measurement_theta_min 2.31
_cell_volume 14601.8(10)
_computing_cell_refinement 'Bruker SAINT V8.37A'
_computing_data_collection 'Bruker APEX3 v2016'
_computing_data_reduction 'Bruker SAINT V8.37A'
_computing_molecular_graphics ORTEP-32
_computing_publication_material WinGX
_computing_structure_refinement SHELXL-2014
_computing_structure_solution SHELXT
_diffrn_ambient_temperature 100(2)
_diffrn_detector_area_resol_mean 8.366
_diffrn_measured_fraction_theta_full 1.000
_diffrn_measured_fraction_theta_max 0.996
_diffrn_measurement_device_type 'Bruker APEX-II CCD'
_diffrn_measurement_method 'phi and omega scans'
_diffrn_radiation_type MoK\a
_diffrn_radiation_wavelength 0.71073
_diffrn_reflns_av_R_equivalents 0.0475
_diffrn_reflns_av_unetI/netI 0.0237
_diffrn_reflns_Laue_measured_fraction_full 1.000
_diffrn_reflns_Laue_measured_fraction_max 0.996
_diffrn_reflns_limit_h_max 63
_diffrn_reflns_limit_h_min -63
_diffrn_reflns_limit_k_max 17
_diffrn_reflns_limit_k_min -17
_diffrn_reflns_limit_l_max 23
_diffrn_reflns_limit_l_min -23
_diffrn_reflns_number 210734
_diffrn_reflns_point_group_measured_fraction_full 1.000
_diffrn_reflns_point_group_measured_fraction_max 0.996
_diffrn_reflns_theta_full 25.000
_diffrn_reflns_theta_max 25.436
_diffrn_reflns_theta_min 1.459
_diffrn_source 'microfocus sealed tube'
_exptl_absorpt_coefficient_mu 2.266
_exptl_absorpt_correction_T_max 0.7452
_exptl_absorpt_correction_T_min 0.6640
_exptl_absorpt_correction_type multi-scan
_exptl_absorpt_process_details SADABS
_exptl_crystal_colour orange
_exptl_crystal_density_diffrn 1.266
_exptl_crystal_description Plate
_exptl_crystal_F_000 5776
_exptl_crystal_recrystallization_method 'Re-crystallisation from solvent: n-hexane/HMDSO'
_exptl_crystal_size_max 0.100
_exptl_crystal_size_mid 0.040
_exptl_crystal_size_min 0.010
_refine_diff_density_max 2.955
_refine_diff_density_min -1.138
_refine_diff_density_rms 0.082
_refine_ls_extinction_method none
_refine_ls_goodness_of_fit_ref 1.067
_refine_ls_hydrogen_treatment mixed
_refine_ls_matrix_type full
_refine_ls_number_parameters 876
_refine_ls_number_reflns 13450
_refine_ls_number_restraints 0
_refine_ls_restrained_S_all 1.067
_refine_ls_R_factor_all 0.0375
_refine_ls_R_factor_gt 0.0297
_refine_ls_shift/su_max 0.012
_refine_ls_shift/su_mean 0.000
_refine_ls_structure_factor_coef Fsqd
_refine_ls_weighting_details 'w=1/[\s^2^(Fo^2^)+(0.0256P)^2^+58.9857P] where P=(Fo^2^+2Fc^2^)/3'
_refine_ls_weighting_scheme calc
_refine_ls_wR_factor_gt 0.0657
_refine_ls_wR_factor_ref 0.0690
_reflns_Friedel_coverage 0.000
_reflns_number_gt 11580
_reflns_number_total 13450
_reflns_threshold_expression 'I > 2\s(I)'
_cod_data_source_file ja6b11182_si_001.cif
_cod_data_source_block 1
_cod_depositor_comments 'Adding full bibliography for 4125321--4125322.cif.'
_cod_original_cell_volume 14601.9(10)
_cod_database_code 4125322
_shelx_shelxl_version_number 2014/7
_shelx_space_group_comment
;
The symmetry employed for this shelxl refinement is uniquely defined
by the following loop, which should always be used as a source of
symmetry information in preference to the above space-group names.
They are only intended as comments.
;
_shelx_estimated_absorpt_t_min 0.805
_shelx_estimated_absorpt_t_max 0.978

loop_
_space_group_symop_operation_xyz
'x, y, z'
'-x, y, -z+1/2'
'x+1/2, y+1/2, z'
'-x+1/2, y+1/2, -z+1/2'
'-x, -y, -z'
'x, -y, z-1/2'
'-x+1/2, -y+1/2, -z'
'x+1/2, -y+1/2, z-1/2'

loop_
_atom_site_label
_atom_site_type_symbol
_atom_site_fract_x
_atom_site_fract_y
_atom_site_fract_z
_atom_site_U_iso_or_equiv
_atom_site_adp_type
_atom_site_occupancy
_atom_site_site_symmetry_order
_atom_site_calc_flag
_atom_site_refinement_flags_posn
_atom_site_refinement_flags_adp
_atom_site_refinement_flags_occupancy
_atom_site_disorder_assembly
_atom_site_disorder_group
U1 U 0.62509(2) 0.59749(2) 0.51112(2) 0.01803(4) Uani 1 1 d . . . . .
C2 C 0.64017(6) 0.7437(2) 0.66310(15) 0.0200(6) Uani 1 1 d . . . . .
C46 C 0.60907(5) 0.3224(2) 0.63804(15) 0.0174(6) Uani 1 1 d . . . . .
C17 C 0.61517(6) 0.7911(2) 0.65212(14) 0.0190(6) Uani 1 1 d . . . . .
C47 C 0.60603(5) 0.3317(2) 0.56564(15) 0.0187(6) Uani 1 1 d . . . . .
H47 H 0.6128 0.2856 0.5367 0.022 Uiso 1 1 calc R U . . .
C69 C 0.61577(5) 0.4867(2) 0.34997(14) 0.0179(6) Uani 1 1 d . . . . .
C1 C 0.64585(5) 0.6658(2) 0.62255(15) 0.0186(6) Uani 1 1 d . . . . .
C45 C 0.59892(6) 0.3929(2) 0.67790(16) 0.0210(7) Uani 1 1 d . . . . .
H45 H 0.6012 0.3902 0.7274 0.025 Uiso 1 1 calc R U . . .
C18 C 0.61351(6) 0.8871(2) 0.64264(16) 0.0216(7) Uani 1 1 d . . . . .
H18 H 0.6286 0.9231 0.6451 0.026 Uiso 1 1 calc R U . . .
C34 C 0.56243(6) 0.8181(2) 0.38456(16) 0.0216(7) Uani 1 1 d . . . . .
H34 H 0.5478 0.7929 0.3605 0.026 Uiso 1 1 calc R U . . .
C48 C 0.59325(5) 0.4068(2) 0.53466(15) 0.0172(6) Uani 1 1 d . . . . .
H48 H 0.5921 0.4124 0.4852 0.021 Uiso 1 1 calc R U . . .
C10 C 0.68952(6) 0.3942(2) 0.50785(17) 0.0226(7) Uani 1 1 d . . . . .
C70 C 0.61161(6) 0.3926(2) 0.33698(16) 0.0224(7) Uani 1 1 d . . . . .
H70 H 0.6257 0.3537 0.3288 0.027 Uiso 1 1 calc R U . . .
C54 C 0.64153(5) 0.5283(2) 0.35002(15) 0.0188(6) Uani 1 1 d . . . . .
C33 C 0.57349(5) 0.7711(2) 0.44209(15) 0.0175(6) Uani 1 1 d . . . . .
C59 C 0.68192(5) 0.7099(2) 0.44356(15) 0.0193(6) Uani 1 1 d . . . . .
C32 C 0.56202(5) 0.6881(2) 0.47338(14) 0.0166(6) Uani 1 1 d . . . . .
C22 C 0.59249(6) 0.7419(2) 0.64955(15) 0.0210(7) Uani 1 1 d . . . . .
H22 H 0.5929 0.6769 0.6564 0.025 Uiso 1 1 calc R U . . .
C9 C 0.66650(6) 0.3986(2) 0.53947(17) 0.0242(7) Uani 1 1 d . . . . .
H9 H 0.6545 0.3504 0.5312 0.029 Uiso 1 1 calc R U . . .
C71 C 0.58749(6) 0.3549(2) 0.33580(16) 0.0224(7) Uani 1 1 d . . . . .
H71 H 0.5854 0.2906 0.3274 0.027 Uiso 1 1 calc R U . . .
C72 C 0.56602(6) 0.4094(2) 0.34666(15) 0.0198(6) Uani 1 1 d . . . . .
C31 C 0.53551(5) 0.6806(2) 0.47336(15) 0.0200(6) Uani 1 1 d . . . . .
H31 H 0.5251 0.7249 0.4490 0.024 Uiso 1 1 calc R U . . .
C37 C 0.60541(6) 0.8924(2) 0.45095(15) 0.0197(6) Uani 1 1 d . . . . .
H37 H 0.6204 0.9166 0.4742 0.024 Uiso 1 1 calc R U . . .
C28 C 0.56601(5) 0.5492(2) 0.54113(15) 0.0170(6) Uani 1 1 d . . . . .
C38 C 0.59551(5) 0.8098(2) 0.47387(16) 0.0185(6) Uani 1 1 d . . . . .
C62 C 0.69834(6) 0.8561(2) 0.53511(16) 0.0211(7) Uani 1 1 d . . . . .
C30 C 0.52443(6) 0.6088(2) 0.50866(16) 0.0223(7) Uani 1 1 d . . . . .
H30 H 0.5064 0.6041 0.5086 0.027 Uiso 1 1 calc R U . . .
C6 C 0.67032(6) 0.6270(2) 0.63649(16) 0.0200(6) Uani 1 1 d . . . . .
C74 C 0.59444(5) 0.5404(2) 0.36074(14) 0.0189(6) Uani 1 1 d . . . . .
H74 H 0.5966 0.6047 0.3694 0.023 Uiso 1 1 calc R U . . .
C73 C 0.57006(5) 0.5028(2) 0.35922(15) 0.0203(6) Uani 1 1 d . . . . .
H73 H 0.5560 0.5418 0.3669 0.024 Uiso 1 1 calc R U . . .
C64 C 0.66497(6) 0.7722(2) 0.47016(16) 0.0215(7) Uani 1 1 d . . . . .
C29 C 0.53966(6) 0.5438(2) 0.54397(16) 0.0216(7) Uani 1 1 d . . . . .
H29 H 0.5322 0.4961 0.5699 0.026 Uiso 1 1 calc R U . . .
C8 C 0.66055(6) 0.4716(2) 0.58305(16) 0.0216(7) Uani 1 1 d . . . . .
C21 C 0.56917(6) 0.7857(2) 0.63713(15) 0.0211(6) Uani 1 1 d . . . . .
H21 H 0.5540 0.7499 0.6358 0.025 Uiso 1 1 calc R U . . .
C63 C 0.67295(5) 0.8431(2) 0.51542(16) 0.0215(7) Uani 1 1 d . . . . .
H63 H 0.6607 0.8834 0.5332 0.026 Uiso 1 1 calc R U . . .
C75 C 0.53976(6) 0.3640(2) 0.34833(17) 0.0249(7) Uani 1 1 d . . . . .
C55 C 0.65761(6) 0.4994(2) 0.29853(16) 0.0242(7) Uani 1 1 d . . . . .
H55 H 0.6522 0.4529 0.2660 0.029 Uiso 1 1 calc R U . . .
C49 C 0.62182(6) 0.2388(2) 0.67404(16) 0.0216(7) Uani 1 1 d . . . . .
C58 C 0.67316(5) 0.6357(2) 0.39447(16) 0.0199(6) Uani 1 1 d . . . . .
C20 C 0.56745(6) 0.8805(2) 0.62659(16) 0.0219(7) Uani 1 1 d . . . . .
C19 C 0.59025(6) 0.9301(2) 0.62973(16) 0.0233(7) Uani 1 1 d . . . . .
H19 H 0.5898 0.9951 0.6228 0.028 Uiso 1 1 calc R U . . .
C5 C 0.68793(6) 0.6636(2) 0.68631(16) 0.0234(7) Uani 1 1 d . . . . .
H5 H 0.7043 0.6365 0.6934 0.028 Uiso 1 1 calc R U . . .
C36 C 0.59401(6) 0.9406(2) 0.39493(15) 0.0205(6) Uani 1 1 d . . . . .
C44 C 0.58566(6) 0.4664(2) 0.64773(15) 0.0211(7) Uani 1 1 d . . . . .
H44 H 0.5789 0.5123 0.6767 0.025 Uiso 1 1 calc R U . . .
C39 C 0.60498(7) 1.0342(2) 0.37395(16) 0.0267(7) Uani 1 1 d . . . . .
C12 C 0.70087(6) 0.5383(2) 0.56558(17) 0.0266(7) Uani 1 1 d . . . . .
H12 H 0.7132 0.5854 0.5746 0.032 Uiso 1 1 calc R U . . .
C43 C 0.58206(5) 0.47417(19) 0.57523(15) 0.0169(6) Uani 1 1 d . . . . .
C56 C 0.68138(6) 0.5391(2) 0.29544(17) 0.0283(7) Uani 1 1 d . . . . .
H56 H 0.6924 0.5199 0.2607 0.034 Uiso 1 1 calc R U . . .
C35 C 0.57241(6) 0.9011(2) 0.36165(16) 0.0218(7) Uani 1 1 d . . . . .
H35 H 0.5643 0.9315 0.3225 0.026 Uiso 1 1 calc R U . . .
C57 C 0.68912(6) 0.6066(2) 0.34302(17) 0.0251(7) Uani 1 1 d . . . . .
H57 H 0.7055 0.6336 0.3407 0.030 Uiso 1 1 calc R U . . .
C65 C 0.70832(6) 0.9365(2) 0.58060(18) 0.0284(7) Uani 1 1 d . . . . .
C23 C 0.54215(6) 0.9315(2) 0.61221(17) 0.0255(7) Uani 1 1 d . . . . .
C11 C 0.70660(6) 0.4651(2) 0.52317(18) 0.0297(8) Uani 1 1 d . . . . .
H11 H 0.7228 0.4633 0.5039 0.036 Uiso 1 1 calc R U . . .
C7 C 0.67755(5) 0.5449(2) 0.59539(15) 0.0196(6) Uani 1 1 d . . . . .
C53 C 0.64864(5) 0.59672(19) 0.40021(15) 0.0165(6) Uani 1 1 d . . . . .
C27 C 0.57808(5) 0.6209(2) 0.50603(14) 0.0162(6) Uani 1 1 d . . . . .
C4 C 0.68146(6) 0.7395(2) 0.72526(17) 0.0277(7) Uani 1 1 d . . . . .
H4 H 0.6932 0.7642 0.7597 0.033 Uiso 1 1 calc R U . . .
C61 C 0.71546(6) 0.7930(2) 0.50834(18) 0.0283(7) Uani 1 1 d . . . . .
H61 H 0.7331 0.7995 0.5209 0.034 Uiso 1 1 calc R U . . .
C78 C 0.51834(6) 0.4357(3) 0.34715(19) 0.0320(8) Uani 1 1 d . . . . .
H78A H 0.5203 0.4746 0.3889 0.048 Uiso 1 1 calc R U . . .
H78B H 0.5019 0.4040 0.3464 0.048 Uiso 1 1 calc R U . . .
H78C H 0.5191 0.4743 0.3053 0.048 Uiso 1 1 calc R U . . .
C13 C 0.69637(6) 0.3115(2) 0.46194(18) 0.0284(7) Uani 1 1 d . . . . .
C60 C 0.70758(6) 0.7220(2) 0.46428(18) 0.0281(7) Uani 1 1 d . . . . .
H60 H 0.7198 0.6804 0.4477 0.034 Uiso 1 1 calc R U . . .
C40 C 0.58964(8) 1.0781(2) 0.31269(19) 0.0356(9) Uani 1 1 d . . . . .
H40A H 0.5889 1.0355 0.2729 0.053 Uiso 1 1 calc R U . . .
H40B H 0.5978 1.1358 0.2995 0.053 Uiso 1 1 calc R U . . .
H40C H 0.5724 1.0910 0.3263 0.053 Uiso 1 1 calc R U . . .
C26 C 0.54260(7) 0.9827(3) 0.54250(19) 0.0414(9) Uani 1 1 d . . . . .
H26A H 0.5265 1.0160 0.5336 0.062 Uiso 1 1 calc R U . . .
H26B H 0.5448 0.9382 0.5049 0.062 Uiso 1 1 calc R U . . .
H26C H 0.5567 1.0268 0.5444 0.062 Uiso 1 1 calc R U . . .
C3 C 0.65768(6) 0.7793(2) 0.71369(16) 0.0246(7) Uani 1 1 d . . . . .
H3 H 0.6532 0.8315 0.7404 0.029 Uiso 1 1 calc R U . . .
C42 C 0.63249(7) 1.0212(3) 0.3537(2) 0.0404(9) Uani 1 1 d . . . . .
H42A H 0.6327 0.9811 0.3126 0.061 Uiso 1 1 calc R U . . .
H42B H 0.6425 0.9929 0.3926 0.061 Uiso 1 1 calc R U . . .
H42C H 0.6398 1.0815 0.3428 0.061 Uiso 1 1 calc R U . . .
C77 C 0.53905(6) 0.3065(2) 0.41549(18) 0.0337(8) Uani 1 1 d . . . . .
H77A H 0.5522 0.2587 0.4156 0.051 Uiso 1 1 calc R U . . .
H77B H 0.5223 0.2772 0.4175 0.051 Uiso 1 1 calc R U . . .
H77C H 0.5421 0.3468 0.4561 0.051 Uiso 1 1 calc R U . . .
C76 C 0.53524(6) 0.3002(3) 0.28488(19) 0.0361(9) Uani 1 1 d . . . . .
H76A H 0.5355 0.3367 0.2419 0.054 Uiso 1 1 calc R U . . .
H76B H 0.5187 0.2700 0.2870 0.054 Uiso 1 1 calc R U . . .
H76C H 0.5486 0.2532 0.2852 0.054 Uiso 1 1 calc R U . . .
C79 C 0.53468(7) 0.2753(3) 0.61818(18) 0.0363(8) Uani 1 1 d . . . . .
H79A H 0.5287 0.2156 0.5996 0.054 Uiso 1 1 calc R U . . .
H79B H 0.5529 0.2815 0.6116 0.054 Uiso 1 1 calc R U . . .
H79C H 0.5254 0.3253 0.5934 0.054 Uiso 1 1 calc R U . . .
C24 C 0.53827(6) 1.0012(2) 0.67084(19) 0.0335(8) Uani 1 1 d . . . . .
H24A H 0.5524 1.0453 0.6735 0.050 Uiso 1 1 calc R U . . .
H24B H 0.5377 0.9684 0.7154 0.050 Uiso 1 1 calc R U . . .
H24C H 0.5223 1.0345 0.6611 0.050 Uiso 1 1 calc R U . . .
C25 C 0.51943(6) 0.8655(3) 0.6088(2) 0.0366(9) Uani 1 1 d . . . . .
H25A H 0.5037 0.9009 0.5999 0.055 Uiso 1 1 calc R U . . .
H25B H 0.5188 0.8327 0.6534 0.055 Uiso 1 1 calc R U . . .
H25C H 0.5213 0.8208 0.5711 0.055 Uiso 1 1 calc R U . . .
C81 C 0.50286(7) 0.2777(3) 0.71205(19) 0.0384(9) Uani 1 1 d . . . . .
H81A H 0.4952 0.2216 0.6903 0.046 Uiso 1 1 calc R U . . .
H81B H 0.4942 0.3316 0.6896 0.046 Uiso 1 1 calc R U . . .
C80 C 0.53014(7) 0.2807(3) 0.6952(2) 0.0495(11) Uani 1 1 d . . . . .
H80A H 0.5391 0.2286 0.7193 0.059 Uiso 1 1 calc R U . . .
H80B H 0.5377 0.3387 0.7141 0.059 Uiso 1 1 calc R U . . .
C67 C 0.72531(8) 0.9004(3) 0.6420(2) 0.0484(11) Uani 1 1 d . . . . .
H67A H 0.7155 0.8585 0.6702 0.073 Uiso 1 1 calc R U . . .
H67B H 0.7315 0.9525 0.6709 0.073 Uiso 1 1 calc R U . . .
H67C H 0.7398 0.8672 0.6242 0.073 Uiso 1 1 calc R U . . .
C52 C 0.63033(9) 0.1667(3) 0.6218(2) 0.0491(10) Uani 1 1 d . . . . .
H52A H 0.6433 0.1937 0.5935 0.074 Uiso 1 1 calc R U . . .
H52B H 0.6157 0.1475 0.5914 0.074 Uiso 1 1 calc R U . . .
H52C H 0.6374 0.1130 0.6472 0.074 Uiso 1 1 calc R U . . .
C41 C 0.60471(9) 1.1004(2) 0.43637(19) 0.0407(9) Uani 1 1 d . . . . .
H41A H 0.6085 1.1632 0.4210 0.061 Uiso 1 1 calc R U . . .
H41B H 0.6175 1.0809 0.4724 0.061 Uiso 1 1 calc R U . . .
H41C H 0.5879 1.0994 0.4556 0.061 Uiso 1 1 calc R U . . .
C68 C 0.68690(7) 0.9938(3) 0.6086(2) 0.0476(11) Uani 1 1 d . . . . .
H68A H 0.6763 1.0191 0.5694 0.071 Uiso 1 1 calc R U . . .
H68B H 0.6941 1.0446 0.6371 0.071 Uiso 1 1 calc R U . . .
H68C H 0.6765 0.9546 0.6373 0.071 Uiso 1 1 calc R U . . .
C66 C 0.72448(8) 0.9982(3) 0.5361(2) 0.0510(11) Uani 1 1 d . . . . .
H66A H 0.7387 0.9622 0.5194 0.076 Uiso 1 1 calc R U . . .
H66B H 0.7311 1.0502 0.5643 0.076 Uiso 1 1 calc R U . . .
H66C H 0.7140 1.0216 0.4960 0.076 Uiso 1 1 calc R U . . .
C51 C 0.64479(8) 0.2698(3) 0.7194(2) 0.0561(12) Uani 1 1 d . . . . .
H51A H 0.6565 0.3037 0.6907 0.084 Uiso 1 1 calc R U . . .
H51B H 0.6535 0.2156 0.7400 0.084 Uiso 1 1 calc R U . . .
H51C H 0.6393 0.3101 0.7566 0.084 Uiso 1 1 calc R U . . .
C50 C 0.60257(8) 0.1920(3) 0.7192(2) 0.0526(11) Uani 1 1 d . . . . .
H50A H 0.5971 0.2358 0.7542 0.079 Uiso 1 1 calc R U . . .
H50B H 0.6105 0.1382 0.7426 0.079 Uiso 1 1 calc R U . . .
H50C H 0.5878 0.1720 0.6895 0.079 Uiso 1 1 calc R U . . .
C82 C 0.73291(9) 0.6671(3) 0.1916(2) 0.0560(12) Uani 1 1 d . . . . .
H82A H 0.7499 0.6793 0.1756 0.084 Uiso 1 1 calc R U . . .
H82B H 0.7224 0.6387 0.1536 0.084 Uiso 1 1 calc R U . . .
H82C H 0.7342 0.6250 0.2317 0.084 Uiso 1 1 calc R U . . .
C15A C 0.7150(3) 0.3337(14) 0.4095(11) 0.040(4) Uani 0.56(2) 1 d . . P A 3
H15A H 0.7313 0.3509 0.4334 0.060 Uiso 0.56(2) 1 calc R U P A 3
H15B H 0.7086 0.3854 0.3804 0.060 Uiso 0.56(2) 1 calc R U P A 3
H15C H 0.7174 0.2796 0.3799 0.060 Uiso 0.56(2) 1 calc R U P A 3
C84 C 0.73396(11) 0.8048(3) 0.2699(3) 0.0765(17) Uani 1 1 d . . . . .
H84A H 0.7498 0.8342 0.2555 0.092 Uiso 1 1 calc R U . B 1
H84B H 0.7380 0.7639 0.3103 0.092 Uiso 1 1 calc R U . B 1
C87 C 0.70539(11) 1.0294(3) 0.3425(3) 0.0781(17) Uani 1 1 d . . . . .
H87A H 0.7005 1.0557 0.2965 0.117 Uiso 1 1 calc R U . C 1
H87B H 0.7126 1.0780 0.3731 0.117 Uiso 1 1 calc R U . C 1
H87C H 0.6903 1.0034 0.3628 0.117 Uiso 1 1 calc R U . C 1
C16A C 0.6714(2) 0.2765(11) 0.4179(8) 0.044(3) Uani 0.56(2) 1 d . . P A 3
H16A H 0.6760 0.2254 0.3874 0.065 Uiso 0.56(2) 1 calc R U P A 3
H16B H 0.6643 0.3275 0.3894 0.065 Uiso 0.56(2) 1 calc R U P A 3
H16C H 0.6588 0.2553 0.4499 0.065 Uiso 0.56(2) 1 calc R U P A 3
C83 C 0.72134(12) 0.7539(4) 0.2122(3) 0.0801(18) Uani 1 1 d . . . . .
H83A H 0.7202 0.7950 0.1709 0.096 Uiso 1 1 calc R U . . .
H83B H 0.7038 0.7404 0.2248 0.096 Uiso 1 1 calc R U . . .
C14A C 0.7048(4) 0.2345(8) 0.5098(5) 0.054(4) Uani 0.56(2) 1 d . . P A 3
H14A H 0.7207 0.2519 0.5355 0.081 Uiso 0.56(2) 1 calc R U P A 3
H14B H 0.7076 0.1786 0.4823 0.081 Uiso 0.56(2) 1 calc R U P A 3
H14C H 0.6918 0.2225 0.5429 0.081 Uiso 0.56(2) 1 calc R U P A 3
C85B C 0.73318(17) 0.9036(6) 0.2967(5) 0.035(3) Uani 0.474(13) 1 d . . P D 2
H85A H 0.7378 0.9466 0.2593 0.042 Uiso 0.474(13) 1 calc R U P D 2
H85B H 0.7458 0.9110 0.3366 0.042 Uiso 0.474(13) 1 calc R U P D 2
C85A C 0.71339(19) 0.8806(8) 0.2880(5) 0.052(3) Uani 0.526(13) 1 d . . P D 1
H85C H 0.7063 0.9101 0.2445 0.062 Uiso 0.526(13) 1 calc R U P D 1
H85D H 0.6993 0.8510 0.3116 0.062 Uiso 0.526(13) 1 calc R U P D 1
C86B C 0.7063(2) 0.9284(7) 0.3204(6) 0.043(3) Uani 0.474(13) 1 d . . P D 2
H86A H 0.6934 0.9171 0.2816 0.051 Uiso 0.474(13) 1 calc R U P D 2
H86B H 0.7021 0.8884 0.3601 0.051 Uiso 0.474(13) 1 calc R U P D 2
C86A C 0.72580(19) 0.9506(7) 0.3342(5) 0.050(3) Uani 0.526(13) 1 d . . P D 1
H86C H 0.7411 0.9757 0.3133 0.060 Uiso 0.526(13) 1 calc R U P D 1
H86D H 0.7309 0.9234 0.3803 0.060 Uiso 0.526(13) 1 calc R U P D 1
C14B C 0.7197(3) 0.2585(9) 0.5017(7) 0.041(4) Uani 0.44(2) 1 d . . P A 4
H14D H 0.7146 0.2370 0.5473 0.061 Uiso 0.44(2) 1 calc R U P A 4
H14E H 0.7342 0.3009 0.5084 0.061 Uiso 0.44(2) 1 calc R U P A 4
H14F H 0.7247 0.2055 0.4738 0.061 Uiso 0.44(2) 1 calc R U P A 4
C16B C 0.6761(3) 0.2485(12) 0.4455(11) 0.044(4) Uani 0.44(2) 1 d . . P A 4
H16D H 0.6621 0.2814 0.4208 0.066 Uiso 0.44(2) 1 calc R U P A 4
H16E H 0.6703 0.2219 0.4887 0.066 Uiso 0.44(2) 1 calc R U P A 4
H16F H 0.6822 0.1991 0.4157 0.066 Uiso 0.44(2) 1 calc R U P A 4
C15B C 0.7079(5) 0.3514(18) 0.3950(13) 0.039(4) Uani 0.44(2) 1 d . . P A 4
H15D H 0.7142 0.3005 0.3669 0.059 Uiso 0.44(2) 1 calc R U P A 4
H15E H 0.7220 0.3930 0.4086 0.059 Uiso 0.44(2) 1 calc R U P A 4
H15F H 0.6948 0.3855 0.3674 0.059 Uiso 0.44(2) 1 calc R U P A 4
H8 H 0.6449(6) 0.469(2) 0.6082(17) 0.026(9) Uiso 1 1 d . . . . .
H38 H 0.6024(5) 0.7813(19) 0.5159(15) 0.008(7) Uiso 1 1 d . . . . .
H64 H 0.6474(6) 0.768(2) 0.4533(16) 0.022(8) Uiso 1 1 d . . . . .

loop_
_atom_site_aniso_label
_atom_site_aniso_U_11
_atom_site_aniso_U_22
_atom_site_aniso_U_33
_atom_site_aniso_U_23
_atom_site_aniso_U_13
_atom_site_aniso_U_12
U1 0.01459(6) 0.02343(7) 0.01615(7) -0.00170(5) 0.00164(4) -0.00088(5)
C2 0.0241(16) 0.0199(16) 0.0164(15) 0.0008(12) 0.0042(12) -0.0035(13)
C46 0.0172(14) 0.0160(15) 0.0193(16) 0.0021(12) 0.0029(12) -0.0065(12)
C17 0.0250(15) 0.0214(16) 0.0110(14) -0.0047(12) 0.0048(12) -0.0016(13)
C47 0.0146(14) 0.0194(15) 0.0224(16) -0.0039(13) 0.0029(12) -0.0031(12)
C69 0.0224(15) 0.0195(15) 0.0118(14) -0.0013(12) 0.0007(12) 0.0009(12)
C1 0.0218(15) 0.0184(15) 0.0158(15) 0.0034(12) 0.0017(12) -0.0030(12)
C45 0.0274(16) 0.0210(16) 0.0144(15) 0.0020(12) 0.0004(12) -0.0017(13)
C18 0.0212(15) 0.0244(17) 0.0196(16) -0.0048(13) 0.0052(12) -0.0024(13)
C34 0.0208(15) 0.0229(17) 0.0207(16) -0.0005(13) -0.0030(12) -0.0031(13)
C48 0.0155(14) 0.0216(16) 0.0148(15) 0.0007(12) 0.0020(11) -0.0029(12)
C10 0.0222(15) 0.0192(16) 0.0261(17) -0.0008(13) 0.0003(13) 0.0026(13)
C70 0.0189(15) 0.0234(17) 0.0248(17) -0.0031(13) 0.0020(13) 0.0043(13)
C54 0.0190(15) 0.0187(15) 0.0187(15) 0.0019(12) 0.0014(12) 0.0018(12)
C33 0.0196(15) 0.0183(15) 0.0150(15) -0.0023(12) 0.0038(12) 0.0037(12)
C59 0.0192(15) 0.0195(15) 0.0197(16) 0.0031(13) 0.0039(12) -0.0029(12)
C32 0.0178(14) 0.0184(15) 0.0139(14) -0.0025(12) 0.0027(11) -0.0007(12)
C22 0.0322(17) 0.0185(16) 0.0128(15) -0.0023(12) 0.0063(13) -0.0028(13)
C9 0.0190(15) 0.0182(16) 0.0352(19) 0.0002(14) 0.0002(13) -0.0035(13)
C71 0.0230(16) 0.0176(16) 0.0267(17) -0.0044(13) 0.0017(13) -0.0018(13)
C72 0.0207(15) 0.0268(17) 0.0119(15) -0.0037(12) 0.0000(12) -0.0017(13)
C31 0.0203(15) 0.0200(16) 0.0196(16) 0.0004(12) -0.0013(12) 0.0033(12)
C37 0.0177(14) 0.0226(16) 0.0189(16) -0.0015(13) 0.0017(12) -0.0030(12)
C28 0.0202(15) 0.0157(15) 0.0151(15) -0.0016(12) 0.0019(12) 0.0003(12)
C38 0.0184(14) 0.0201(16) 0.0170(16) 0.0039(13) 0.0009(12) 0.0014(12)
C62 0.0211(15) 0.0214(16) 0.0211(16) 0.0015(13) 0.0031(12) -0.0026(13)
C30 0.0137(14) 0.0264(17) 0.0270(17) -0.0004(14) 0.0024(12) -0.0018(12)
C6 0.0237(16) 0.0163(15) 0.0201(16) 0.0041(12) 0.0030(13) -0.0037(12)
C74 0.0241(16) 0.0201(16) 0.0127(15) -0.0021(12) 0.0019(12) 0.0012(12)
C73 0.0184(15) 0.0283(17) 0.0142(15) -0.0025(13) 0.0003(12) 0.0047(13)
C64 0.0170(15) 0.0230(17) 0.0248(17) 0.0002(13) 0.0022(13) 0.0000(12)
C29 0.0218(15) 0.0183(16) 0.0251(17) 0.0018(13) 0.0045(13) -0.0034(12)
C8 0.0190(15) 0.0204(16) 0.0257(17) 0.0015(13) 0.0029(13) 0.0012(13)
C21 0.0227(15) 0.0243(17) 0.0168(15) -0.0030(13) 0.0053(12) -0.0040(13)
C63 0.0171(15) 0.0215(16) 0.0263(17) -0.0036(13) 0.0053(12) 0.0024(12)
C75 0.0198(16) 0.0310(18) 0.0239(17) -0.0087(14) 0.0006(13) -0.0040(14)
C55 0.0280(17) 0.0211(16) 0.0238(17) -0.0045(13) 0.0045(13) 0.0014(13)
C49 0.0259(16) 0.0168(15) 0.0221(16) 0.0030(13) 0.0010(13) 0.0011(13)
C58 0.0202(15) 0.0172(15) 0.0224(16) 0.0007(13) 0.0023(12) 0.0024(12)
C20 0.0225(16) 0.0273(18) 0.0162(16) -0.0034(13) 0.0046(12) -0.0015(13)
C19 0.0264(17) 0.0198(16) 0.0240(17) -0.0006(13) 0.0053(13) 0.0026(13)
C5 0.0223(16) 0.0230(16) 0.0245(17) 0.0035(13) -0.0028(13) -0.0004(13)
C36 0.0278(16) 0.0195(15) 0.0147(15) -0.0014(12) 0.0049(12) -0.0023(13)
C44 0.0273(16) 0.0189(16) 0.0175(16) -0.0021(12) 0.0040(13) -0.0017(13)
C39 0.0406(19) 0.0195(16) 0.0203(17) 0.0011(13) 0.0043(14) -0.0067(14)
C12 0.0207(16) 0.0234(17) 0.0358(19) -0.0045(14) 0.0020(14) -0.0070(13)
C43 0.0142(14) 0.0146(14) 0.0221(16) 0.0013(12) 0.0026(12) -0.0041(11)
C56 0.0292(17) 0.0282(18) 0.0288(18) -0.0052(15) 0.0148(14) 0.0012(14)
C35 0.0271(16) 0.0231(16) 0.0150(15) 0.0024(13) -0.0004(12) 0.0006(13)
C57 0.0175(15) 0.0271(18) 0.0315(18) -0.0005(14) 0.0087(13) -0.0026(13)
C65 0.0236(17) 0.0297(18) 0.0320(19) -0.0062(15) 0.0021(14) -0.0077(14)
C23 0.0250(17) 0.0271(17) 0.0245(17) -0.0026(14) 0.0025(13) 0.0017(14)
C11 0.0196(16) 0.0282(18) 0.042(2) -0.0036(16) 0.0091(14) -0.0014(14)
C7 0.0207(15) 0.0190(16) 0.0189(16) 0.0048(12) -0.0018(12) 0.0001(12)
C53 0.0153(14) 0.0172(15) 0.0171(15) 0.0028(12) 0.0014(11) 0.0024(12)
C27 0.0184(14) 0.0180(15) 0.0123(14) -0.0040(11) 0.0017(11) 0.0004(11)
C4 0.0319(18) 0.0293(18) 0.0210(17) -0.0020(14) -0.0058(14) -0.0068(14)
C61 0.0146(15) 0.0336(19) 0.0364(19) -0.0042(16) -0.0015(13) -0.0023(14)
C78 0.0189(16) 0.044(2) 0.033(2) -0.0077(16) -0.0002(14) -0.0029(15)
C13 0.0289(17) 0.0230(17) 0.0335(19) -0.0040(14) 0.0017(15) 0.0035(14)
C60 0.0180(15) 0.0282(18) 0.038(2) -0.0059(15) 0.0019(14) 0.0047(13)
C40 0.054(2) 0.0227(18) 0.030(2) 0.0076(15) 0.0026(17) -0.0039(16)
C26 0.035(2) 0.053(2) 0.036(2) 0.0098(18) 0.0021(16) 0.0103(18)
C3 0.0327(18) 0.0213(16) 0.0199(16) -0.0043(13) 0.0024(13) -0.0020(14)
C42 0.042(2) 0.031(2) 0.048(2) 0.0104(17) 0.0062(18) -0.0121(17)
C77 0.0262(17) 0.037(2) 0.038(2) -0.0012(16) 0.0028(15) -0.0105(15)
C76 0.0243(17) 0.045(2) 0.038(2) -0.0173(18) -0.0028(15) -0.0050(16)
C79 0.0311(19) 0.042(2) 0.036(2) 0.0074(17) -0.0006(15) -0.0061(16)
C24 0.0274(18) 0.034(2) 0.039(2) -0.0083(16) 0.0033(15) 0.0063(15)
C25 0.0220(17) 0.037(2) 0.050(2) -0.0087(18) 0.0001(16) 0.0008(15)
C81 0.0315(19) 0.049(2) 0.034(2) 0.0036(17) -0.0015(16) -0.0009(17)
C80 0.034(2) 0.071(3) 0.044(2) -0.004(2) 0.0001(18) -0.006(2)
C67 0.048(2) 0.050(3) 0.045(2) -0.008(2) -0.0172(19) -0.011(2)
C52 0.067(3) 0.038(2) 0.043(2) 0.0061(19) 0.007(2) 0.016(2)
C41 0.074(3) 0.0217(18) 0.0261(19) 0.0000(15) 0.0006(18) -0.0132(18)
C68 0.034(2) 0.047(2) 0.062(3) -0.035(2) 0.0016(19) -0.0088(18)
C66 0.058(3) 0.035(2) 0.061(3) -0.009(2) 0.018(2) -0.026(2)
C51 0.056(3) 0.039(2) 0.069(3) 0.003(2) -0.031(2) 0.005(2)
C50 0.050(2) 0.041(2) 0.067(3) 0.024(2) 0.013(2) 0.008(2)
C82 0.070(3) 0.047(3) 0.051(3) 0.005(2) -0.002(2) -0.009(2)
C15A 0.030(7) 0.034(8) 0.056(10) -0.014(7) 0.008(5) -0.001(5)
C84 0.108(4) 0.036(3) 0.090(4) 0.003(3) 0.046(3) -0.016(3)
C87 0.088(4) 0.046(3) 0.105(4) 0.004(3) 0.048(3) 0.005(3)
C16A 0.033(5) 0.055(8) 0.043(7) -0.030(5) 0.007(5) -0.012(5)
C83 0.107(4) 0.089(4) 0.046(3) 0.031(3) 0.013(3) 0.040(4)
C14A 0.080(10) 0.042(5) 0.040(5) -0.015(4) 0.004(5) 0.029(6)
C85B 0.032(5) 0.024(4) 0.049(6) 0.005(4) 0.000(4) -0.002(4)
C85A 0.052(6) 0.065(7) 0.037(5) 0.025(5) -0.003(4) 0.001(5)
C86B 0.040(6) 0.047(6) 0.041(6) 0.009(5) -0.001(4) -0.006(5)
C86A 0.056(6) 0.050(6) 0.043(5) 0.015(5) 0.006(4) -0.007(5)
C14B 0.047(8) 0.036(6) 0.037(6) -0.005(5) -0.009(5) 0.029(5)
C16B 0.038(7) 0.042(8) 0.053(10) -0.022(7) 0.003(7) -0.004(6)
C15B 0.052(13) 0.033(9) 0.033(8) -0.008(6) 0.011(8) -0.002(8)

loop_
_atom_type_symbol
_atom_type_description
_atom_type_scat_dispersion_real
_atom_type_scat_dispersion_imag
_atom_type_scat_source
C C 0.0033 0.0016 'International Tables Vol C Tables 4.2.6.8 and 6.1.1.4'
H H 0.0000 0.0000 'International Tables Vol C Tables 4.2.6.8 and 6.1.1.4'
U U -9.6767 9.6646 'International Tables Vol C Tables 4.2.6.8 and 6.1.1.4'

loop_
_geom_angle_atom_site_label_1
_geom_angle_atom_site_label_2
_geom_angle_atom_site_label_3
_geom_angle
_geom_angle_site_symmetry_1
_geom_angle_site_symmetry_3
C27 U1 C53 120.19(9) . .
C27 U1 C1 110.97(9) . .
C53 U1 C1 120.07(9) . .
C27 U1 C8 135.56(9) . .
C53 U1 C8 93.63(9) . .
C1 U1 C8 67.09(9) . .
C3 C2 C1 121.6(3) . .
C3 C2 C17 118.1(3) . .
C1 C2 C17 120.3(3) . .
C47 C46 C45 116.6(3) . .
C47 C46 C49 123.2(3) . .
C45 C46 C49 120.1(3) . .
C22 C17 C18 117.1(3) . .
C22 C17 C2 121.3(3) . .
C18 C17 C2 121.5(3) . .
C48 C47 C46 121.6(3) . .
C48 C47 H47 119.2 . .
C46 C47 H47 119.2 . .
C74 C69 C70 116.8(3) . .
C74 C69 C54 121.3(3) . .
C70 C69 C54 121.9(3) . .
C2 C1 C6 115.6(3) . .
C2 C1 U1 132.7(2) . .
C6 C1 U1 110.3(2) . .
C44 C45 C46 122.2(3) . .
C44 C45 H45 118.9 . .
C46 C45 H45 118.9 . .
C19 C18 C17 121.1(3) . .
C19 C18 H18 119.5 . .
C17 C18 H18 119.5 . .
C35 C34 C33 121.5(3) . .
C35 C34 H34 119.3 . .
C33 C34 H34 119.3 . .
C47 C48 C43 121.0(3) . .
C47 C48 H48 119.5 . .
C43 C48 H48 119.5 . .
C11 C10 C9 116.6(3) . .
C11 C10 C13 121.7(3) . .
C9 C10 C13 121.6(3) . .
C71 C70 C69 121.4(3) . .
C71 C70 H70 119.3 . .
C69 C70 H70 119.3 . .
C55 C54 C53 122.7(3) . .
C55 C54 C69 117.9(3) . .
C53 C54 C69 119.3(3) . .
C34 C33 C38 116.6(3) . .
C34 C33 C32 123.6(3) . .
C38 C33 C32 119.6(3) . .
C64 C59 C60 116.6(3) . .
C64 C59 C58 121.4(3) . .
C60 C59 C58 122.0(3) . .
C31 C32 C27 121.2(3) . .
C31 C32 C33 119.4(3) . .
C27 C32 C33 119.3(2) . .
C17 C22 C21 121.4(3) . .
C17 C22 H22 119.3 . .
C21 C22 H22 119.3 . .
C10 C9 C8 121.9(3) . .
C10 C9 H9 119.1 . .
C8 C9 H9 119.1 . .
C70 C71 C72 121.7(3) . .
C70 C71 H71 119.2 . .
C72 C71 H71 119.2 . .
C73 C72 C71 117.1(3) . .
C73 C72 C75 122.9(3) . .
C71 C72 C75 119.9(3) . .
C30 C31 C32 120.4(3) . .
C30 C31 H31 119.8 . .
C32 C31 H31 119.8 . .
C38 C37 C36 121.7(3) . .
C38 C37 H37 119.2 . .
C36 C37 H37 119.2 . .
C29 C28 C27 122.6(3) . .
C29 C28 C43 118.6(3) . .
C27 C28 C43 118.8(2) . .
C37 C38 C33 121.7(3) . .
C37 C38 H38 120.5(17) . .
C33 C38 H38 117.3(16) . .
C63 C62 C61 116.4(3) . .
C63 C62 C65 123.7(3) . .
C61 C62 C65 119.8(3) . .
C29 C30 C31 119.9(3) . .
C29 C30 H30 120.1 . .
C31 C30 H30 120.1 . .
C5 C6 C1 122.6(3) . .
C5 C6 C7 119.0(3) . .
C1 C6 C7 118.3(3) . .
C69 C74 C73 122.0(3) . .
C69 C74 H74 119.0 . .
C73 C74 H74 119.0 . .
C72 C73 C74 121.1(3) . .
C72 C73 H73 119.5 . .
C74 C73 H73 119.5 . .
C59 C64 C63 122.0(3) . .
C59 C64 H64 117.5(19) . .
C63 C64 H64 120.3(19) . .
C30 C29 C28 119.5(3) . .
C30 C29 H29 120.3 . .
C28 C29 H29 120.3 . .
C9 C8 C7 120.8(3) . .
C9 C8 U1 110.6(2) . .
C7 C8 U1 89.57(18) . .
C9 C8 H8 120(2) . .
C7 C8 H8 119.5(19) . .
U1 C8 H8 73.7(19) . .
C20 C21 C22 121.7(3) . .
C20 C21 H21 119.2 . .
C22 C21 H21 119.2 . .
C62 C63 C64 121.6(3) . .
C62 C63 H63 119.2 . .
C64 C63 H63 119.2 . .
C78 C75 C72 112.0(3) . .
C78 C75 C76 108.3(3) . .
C72 C75 C76 109.9(3) . .
C78 C75 C77 109.0(3) . .
C72 C75 C77 108.4(2) . .
C76 C75 C77 109.2(3) . .
C56 C55 C54 119.5(3) . .
C56 C55 H55 120.2 . .
C54 C55 H55 120.2 . .
C51 C49 C46 109.9(3) . .
C51 C49 C50 109.9(3) . .
C46 C49 C50 108.5(3) . .
C51 C49 C52 108.8(3) . .
C46 C49 C52 112.4(3) . .
C50 C49 C52 107.3(3) . .
C57 C58 C53 121.5(3) . .
C57 C58 C59 119.2(3) . .
C53 C58 C59 119.3(3) . .
C21 C20 C19 116.8(3) . .
C21 C20 C23 123.4(3) . .
C19 C20 C23 119.8(3) . .
C18 C19 C20 121.8(3) . .
C18 C19 H19 119.1 . .
C20 C19 H19 119.1 . .
C4 C5 C6 119.8(3) . .
C4 C5 H5 120.1 . .
C6 C5 H5 120.1 . .
C37 C36 C35 116.9(3) . .
C37 C36 C39 119.6(3) . .
C35 C36 C39 123.5(3) . .
C45 C44 C43 121.1(3) . .
C45 C44 H44 119.5 . .
C43 C44 H44 119.5 . .
C40 C39 C41 108.2(3) . .
C40 C39 C42 108.8(3) . .
C41 C39 C42 109.0(3) . .
C40 C39 C36 112.2(3) . .
C41 C39 C36 109.0(3) . .
C42 C39 C36 109.5(3) . .
C11 C12 C7 121.7(3) . .
C11 C12 H12 119.2 . .
C7 C12 H12 119.2 . .
C44 C43 C48 117.4(3) . .
C44 C43 C28 122.2(3) . .
C48 C43 C28 120.4(3) . .
C55 C56 C57 119.9(3) . .
C55 C56 H56 120.0 . .
C57 C56 H56 120.0 . .
C34 C35 C36 121.5(3) . .
C34 C35 H35 119.2 . .
C36 C35 H35 119.2 . .
C56 C57 C58 120.8(3) . .
C56 C57 H57 119.6 . .
C58 C57 H57 119.6 . .
C68 C65 C66 109.1(3) . .
C68 C65 C67 109.1(3) . .
C66 C65 C67 108.0(3) . .
C68 C65 C62 112.2(3) . .
C66 C65 C62 108.1(3) . .
C67 C65 C62 110.2(3) . .
C26 C23 C25 108.5(3) . .
C26 C23 C24 109.4(3) . .
C25 C23 C24 107.7(3) . .
C26 C23 C20 109.4(3) . .
C25 C23 C20 112.2(3) . .
C24 C23 C20 109.6(3) . .
C12 C11 C10 122.1(3) . .
C12 C11 H11 118.9 . .
C10 C11 H11 118.9 . .
C12 C7 C8 116.8(3) . .
C12 C7 C6 122.2(3) . .
C8 C7 C6 120.9(3) . .
C54 C53 C58 115.6(3) . .
C54 C53 U1 116.89(19) . .
C58 C53 U1 123.9(2) . .
C28 C27 C32 116.3(3) . .
C28 C27 U1 110.88(19) . .
C32 C27 U1 132.7(2) . .
C5 C4 C3 119.5(3) . .
C5 C4 H4 120.2 . .
C3 C4 H4 120.2 . .
C60 C61 C62 122.2(3) . .
C60 C61 H61 118.9 . .
C62 C61 H61 118.9 . .
C75 C78 H78A 109.5 . .
C75 C78 H78B 109.5 . .
H78A C78 H78B 109.5 . .
C75 C78 H78C 109.5 . .
H78A C78 H78C 109.5 . .
H78B C78 H78C 109.5 . .
C15A C13 C14A 113.1(7) . .
C16B C13 C10 115.3(7) . .
C15A C13 C10 113.9(9) . .
C14A C13 C10 107.5(4) . .
C16B C13 C15B 112.1(12) . .
C10 C13 C15B 107.3(10) . .
C15A C13 C16A 105.4(8) . .
C14A C13 C16A 107.2(6) . .
C10 C13 C16A 109.6(5) . .
C16B C13 C14B 110.1(7) . .
C10 C13 C14B 107.3(4) . .
C15B C13 C14B 104.0(8) . .
C61 C60 C59 121.3(3) . .
C61 C60 H60 119.4 . .
C59 C60 H60 119.4 . .
C39 C40 H40A 109.5 . .
C39 C40 H40B 109.5 . .
H40A C40 H40B 109.5 . .
C39 C40 H40C 109.5 . .
H40A C40 H40C 109.5 . .
H40B C40 H40C 109.5 . .
C23 C26 H26A 109.5 . .
C23 C26 H26B 109.5 . .
H26A C26 H26B 109.5 . .
C23 C26 H26C 109.5 . .
H26A C26 H26C 109.5 . .
H26B C26 H26C 109.5 . .
C4 C3 C2 120.8(3) . .
C4 C3 H3 119.6 . .
C2 C3 H3 119.6 . .
C39 C42 H42A 109.5 . .
C39 C42 H42B 109.5 . .
H42A C42 H42B 109.5 . .
C39 C42 H42C 109.5 . .
H42A C42 H42C 109.5 . .
H42B C42 H42C 109.5 . .
C75 C77 H77A 109.5 . .
C75 C77 H77B 109.5 . .
H77A C77 H77B 109.5 . .
C75 C77 H77C 109.5 . .
H77A C77 H77C 109.5 . .
H77B C77 H77C 109.5 . .
C75 C76 H76A 109.5 . .
C75 C76 H76B 109.5 . .
H76A C76 H76B 109.5 . .
C75 C76 H76C 109.5 . .
H76A C76 H76C 109.5 . .
H76B C76 H76C 109.5 . .
C80 C79 H79A 109.5 . .
C80 C79 H79B 109.5 . .
H79A C79 H79B 109.5 . .
C80 C79 H79C 109.5 . .
H79A C79 H79C 109.5 . .
H79B C79 H79C 109.5 . .
C23 C24 H24A 109.5 . .
C23 C24 H24B 109.5 . .
H24A C24 H24B 109.5 . .
C23 C24 H24C 109.5 . .
H24A C24 H24C 109.5 . .
H24B C24 H24C 109.5 . .
C23 C25 H25A 109.5 . .
C23 C25 H25B 109.5 . .
H25A C25 H25B 109.5 . .
C23 C25 H25C 109.5 . .
H25A C25 H25C 109.5 . .
H25B C25 H25C 109.5 . .
C80 C81 C81 117.4(4) . 2_656
C80 C81 H81A 108.0 . .
C81 C81 H81A 108.0 2_656 .
C80 C81 H81B 108.0 . .
C81 C81 H81B 108.0 2_656 .
H81A C81 H81B 107.2 . .
C81 C80 C79 114.8(3) . .
C81 C80 H80A 108.6 . .
C79 C80 H80A 108.6 . .
C81 C80 H80B 108.6 . .
C79 C80 H80B 108.6 . .
H80A C80 H80B 107.5 . .
C65 C67 H67A 109.5 . .
C65 C67 H67B 109.5 . .
H67A C67 H67B 109.5 . .
C65 C67 H67C 109.5 . .
H67A C67 H67C 109.5 . .
H67B C67 H67C 109.5 . .
C49 C52 H52A 109.5 . .
C49 C52 H52B 109.5 . .
H52A C52 H52B 109.5 . .
C49 C52 H52C 109.5 . .
H52A C52 H52C 109.5 . .
H52B C52 H52C 109.5 . .
C39 C41 H41A 109.5 . .
C39 C41 H41B 109.5 . .
H41A C41 H41B 109.5 . .
C39 C41 H41C 109.5 . .
H41A C41 H41C 109.5 . .
H41B C41 H41C 109.5 . .
C65 C68 H68A 109.5 . .
C65 C68 H68B 109.5 . .
H68A C68 H68B 109.5 . .
C65 C68 H68C 109.5 . .
H68A C68 H68C 109.5 . .
H68B C68 H68C 109.5 . .
C65 C66 H66A 109.5 . .
C65 C66 H66B 109.5 . .
H66A C66 H66B 109.5 . .
C65 C66 H66C 109.5 . .
H66A C66 H66C 109.5 . .
H66B C66 H66C 109.5 . .
C49 C51 H51A 109.5 . .
C49 C51 H51B 109.5 . .
H51A C51 H51B 109.5 . .
C49 C51 H51C 109.5 . .
H51A C51 H51C 109.5 . .
H51B C51 H51C 109.5 . .
C49 C50 H50A 109.5 . .
C49 C50 H50B 109.5 . .
H50A C50 H50B 109.5 . .
C49 C50 H50C 109.5 . .
H50A C50 H50C 109.5 . .
H50B C50 H50C 109.5 . .
C83 C82 H82A 109.5 . .
C83 C82 H82B 109.5 . .
H82A C82 H82B 109.5 . .
C83 C82 H82C 109.5 . .
H82A C82 H82C 109.5 . .
H82B C82 H82C 109.5 . .
C13 C15A H15A 109.5 . .
C13 C15A H15B 109.5 . .
H15A C15A H15B 109.5 . .
C13 C15A H15C 109.5 . .
H15A C15A H15C 109.5 . .
H15B C15A H15C 109.5 . .
C83 C84 C85B 135.4(6) . .
C83 C84 C85A 103.1(6) . .
C83 C84 H84A 111.1 . .
C85A C84 H84A 111.1 . .
C83 C84 H84B 111.1 . .
C85A C84 H84B 111.1 . .
H84A C84 H84B 109.1 . .
C86A C87 H87A 109.5 . .
C86A C87 H87B 109.5 . .
H87A C87 H87B 109.5 . .
C86A C87 H87C 109.5 . .
H87A C87 H87C 109.5 . .
H87B C87 H87C 109.5 . .
C13 C16A H16A 109.5 . .
C13 C16A H16B 109.5 . .
H16A C16A H16B 109.5 . .
C13 C16A H16C 109.5 . .
H16A C16A H16C 109.5 . .
H16B C16A H16C 109.5 . .
C84 C83 C82 117.5(5) . .
C84 C83 H83A 107.9 . .
C82 C83 H83A 107.9 . .
C84 C83 H83B 107.9 . .
C82 C83 H83B 107.9 . .
H83A C83 H83B 107.2 . .
C13 C14A H14A 109.5 . .
C13 C14A H14B 109.5 . .
H14A C14A H14B 109.5 . .
C13 C14A H14C 109.5 . .
H14A C14A H14C 109.5 . .
H14B C14A H14C 109.5 . .
C84 C85B C86B 111.0(7) . .
C84 C85B H85A 109.4 . .
C86B C85B H85A 109.4 . .
C84 C85B H85B 109.4 . .
C86B C85B H85B 109.4 . .
H85A C85B H85B 108.0 . .
C86A C85A C84 108.7(8) . .
C86A C85A H85C 110.0 . .
C84 C85A H85C 110.0 . .
C86A C85A H85D 110.0 . .
C84 C85A H85D 110.0 . .
H85C C85A H85D 108.3 . .
C87 C86B C85B 110.1(7) . .
C87 C86B H86A 109.6 . .
C85B C86B H86A 109.6 . .
C87 C86B H86B 109.6 . .
C85B C86B H86B 109.6 . .
H86A C86B H86B 108.2 . .
C85A C86A C87 106.0(8) . .
C85A C86A H86C 110.5 . .
C87 C86A H86C 110.5 . .
C85A C86A H86D 110.5 . .
C87 C86A H86D 110.5 . .
H86C C86A H86D 108.7 . .
C13 C14B H14D 109.5 . .
C13 C14B H14E 109.5 . .
H14D C14B H14E 109.5 . .
C13 C14B H14F 109.5 . .
H14D C14B H14F 109.5 . .
H14E C14B H14F 109.5 . .
C13 C16B H16D 109.5 . .
C13 C16B H16E 109.5 . .
H16D C16B H16E 109.5 . .
C13 C16B H16F 109.5 . .
H16D C16B H16F 109.5 . .
H16E C16B H16F 109.5 . .
C13 C15B H15D 109.5 . .
C13 C15B H15E 109.5 . .
H15D C15B H15E 109.5 . .
C13 C15B H15F 109.5 . .
H15D C15B H15F 109.5 . .
H15E C15B H15F 109.5 . .

loop_
_geom_bond_atom_site_label_1
_geom_bond_atom_site_label_2
_geom_bond_distance
_geom_bond_site_symmetry_2
U1 C27 2.497(3) .
U1 C53 2.524(3) .
U1 C1 2.544(3) .
U1 C8 2.901(3) .
C2 C3 1.398(4) .
C2 C1 1.411(4) .
C2 C17 1.490(4) .
C46 C47 1.395(4) .
C46 C45 1.400(4) .
C46 C49 1.529(4) .
C17 C22 1.390(4) .
C17 C18 1.402(4) .
C47 C48 1.394(4) .
C47 H47 0.9500 .
C69 C74 1.392(4) .
C69 C70 1.400(4) .
C69 C54 1.485(4) .
C1 C6 1.418(4) .
C45 C44 1.380(4) .
C45 H45 0.9500 .
C18 C19 1.384(4) .
C18 H18 0.9500 .
C34 C35 1.392(4) .
C34 C33 1.395(4) .
C34 H34 0.9500 .
C48 C43 1.399(4) .
C48 H48 0.9500 .
C10 C11 1.385(4) .
C10 C9 1.389(4) .
C10 C13 1.542(4) .
C70 C71 1.382(4) .
C70 H70 0.9500 .
C54 C55 1.402(4) .
C54 C53 1.416(4) .
C33 C38 1.397(4) .
C33 C32 1.486(4) .
C59 C64 1.387(4) .
C59 C60 1.398(4) .
C59 C58 1.484(4) .
C32 C31 1.401(4) .
C32 C27 1.412(4) .
C22 C21 1.391(4) .
C22 H22 0.9500 .
C9 C8 1.394(4) .
C9 H9 0.9500 .
C71 C72 1.404(4) .
C71 H71 0.9500 .
C72 C73 1.388(4) .
C72 C75 1.534(4) .
C31 C30 1.388(4) .
C31 H31 0.9500 .
C37 C38 1.386(4) .
C37 C36 1.389(4) .
C37 H37 0.9500 .
C28 C29 1.395(4) .
C28 C27 1.408(4) .
C28 C43 1.503(4) .
C38 H38 0.96(3) .
C62 C63 1.382(4) .
C62 C61 1.401(4) .
C62 C65 1.530(4) .
C30 C29 1.387(4) .
C30 H30 0.9500 .
C6 C5 1.398(4) .
C6 C7 1.487(4) .
C74 C73 1.394(4) .
C74 H74 0.9500 .
C73 H73 0.9500 .
C64 C63 1.392(4) .
C64 H64 0.97(3) .
C29 H29 0.9500 .
C8 C7 1.401(4) .
C8 H8 0.98(3) .
C21 C20 1.389(4) .
C21 H21 0.9500 .
C63 H63 0.9500 .
C75 C78 1.533(5) .
C75 C76 1.535(4) .
C75 C77 1.536(5) .
C55 C56 1.383(4) .
C55 H55 0.9500 .
C49 C51 1.517(5) .
C49 C50 1.529(5) .
C49 C52 1.530(5) .
C58 C57 1.398(4) .
C58 C53 1.420(4) .
C20 C19 1.398(4) .
C20 C23 1.535(4) .
C19 H19 0.9500 .
C5 C4 1.382(5) .
C5 H5 0.9500 .
C36 C35 1.395(4) .
C36 C39 1.535(4) .
C44 C43 1.397(4) .
C44 H44 0.9500 .
C39 C40 1.525(5) .
C39 C41 1.534(5) .
C39 C42 1.535(5) .
C12 C11 1.380(5) .
C12 C7 1.388(4) .
C12 H12 0.9500 .
C56 C57 1.383(5) .
C56 H56 0.9500 .
C35 H35 0.9500 .
C57 H57 0.9500 .
C65 C68 1.523(5) .
C65 C66 1.528(5) .
C65 C67 1.529(5) .
C23 C26 1.530(5) .
C23 C25 1.530(5) .
C23 C24 1.533(5) .
C11 H11 0.9500 .
C4 C3 1.386(5) .
C4 H4 0.9500 .
C61 C60 1.380(5) .
C61 H61 0.9500 .
C78 H78A 0.9800 .
C78 H78B 0.9800 .
C78 H78C 0.9800 .
C13 C16B 1.423(16) .
C13 C15A 1.48(2) .
C13 C14A 1.495(10) .
C13 C15B 1.56(3) .
C13 C16A 1.602(13) .
C13 C14B 1.606(11) .
C60 H60 0.9500 .
C40 H40A 0.9800 .
C40 H40B 0.9800 .
C40 H40C 0.9800 .
C26 H26A 0.9800 .
C26 H26B 0.9800 .
C26 H26C 0.9800 .
C3 H3 0.9500 .
C42 H42A 0.9800 .
C42 H42B 0.9800 .
C42 H42C 0.9800 .
C77 H77A 0.9800 .
C77 H77B 0.9800 .
C77 H77C 0.9800 .
C76 H76A 0.9800 .
C76 H76B 0.9800 .
C76 H76C 0.9800 .
C79 C80 1.511(5) .
C79 H79A 0.9800 .
C79 H79B 0.9800 .
C79 H79C 0.9800 .
C24 H24A 0.9800 .
C24 H24B 0.9800 .
C24 H24C 0.9800 .
C25 H25A 0.9800 .
C25 H25B 0.9800 .
C25 H25C 0.9800 .
C81 C80 1.492(5) .
C81 C81 1.503(7) 2_656
C81 H81A 0.9900 .
C81 H81B 0.9900 .
C80 H80A 0.9900 .
C80 H80B 0.9900 .
C67 H67A 0.9800 .
C67 H67B 0.9800 .
C67 H67C 0.9800 .
C52 H52A 0.9800 .
C52 H52B 0.9800 .
C52 H52C 0.9800 .
C41 H41A 0.9800 .
C41 H41B 0.9800 .
C41 H41C 0.9800 .
C68 H68A 0.9800 .
C68 H68B 0.9800 .
C68 H68C 0.9800 .
C66 H66A 0.9800 .
C66 H66B 0.9800 .
C66 H66C 0.9800 .
C51 H51A 0.9800 .
C51 H51B 0.9800 .
C51 H51C 0.9800 .
C50 H50A 0.9800 .
C50 H50B 0.9800 .
C50 H50C 0.9800 .
C82 C83 1.461(7) .
C82 H82A 0.9800 .
C82 H82B 0.9800 .
C82 H82C 0.9800 .
C15A H15A 0.9800 .
C15A H15B 0.9800 .
C15A H15C 0.9800 .
C84 C83 1.457(8) .
C84 C85B 1.522(10) .
C84 C85A 1.594(13) .
C84 H84A 0.9900 .
C84 H84B 0.9900 .
C87 C86B 1.524(12) .
C87 C86A 1.582(12) .
C87 H87A 0.9800 .
C87 H87B 0.9800 .
C87 H87C 0.9800 .
C16A H16A 0.9800 .
C16A H16B 0.9800 .
C16A H16C 0.9800 .
C83 H83A 0.9900 .
C83 H83B 0.9900 .
C14A H14A 0.9800 .
C14A H14B 0.9800 .
C14A H14C 0.9800 .
C85B C86B 1.557(16) .
C85B H85A 0.9900 .
C85B H85B 0.9900 .
C85A C86A 1.475(17) .
C85A H85C 0.9900 .
C85A H85D 0.9900 .
C86B H86A 0.9900 .
C86B H86B 0.9900 .
C86A H86C 0.9900 .
C86A H86D 0.9900 .
C14B H14D 0.9800 .
C14B H14E 0.9800 .
C14B H14F 0.9800 .
C16B H16D 0.9800 .
C16B H16E 0.9800 .
C16B H16F 0.9800 .
C15B H15D 0.9800 .
C15B H15E 0.9800 .
C15B H15F 0.9800 .
